data_4086390
loop_
_publ_author_name
'Mastalir, Matthias'
'de Aguiar, Sara R. M. M.'
'Glatz, Mathias'
'St\"oger, Berthold'
'Kirchner, Karl'

_publ_section_title
;
 A Convenient Solvothermal Synthesis of Group 6 PNP Pincer Tricarbonyl
 Complexes
;
_journal_issue 2
_journal_name_full Organometallics
_journal_page_first 229
_journal_paper_doi 10.1021/acs.organomet.5b00940
_journal_volume 35
_journal_year 2016
_chemical_formula_sum 'C22 H36 Cr N4 O3 P2'
_chemical_formula_weight 518.5
_chemical_name_systematic ' ?'
_space_group_IT_number 14
_symmetry_cell_setting monoclinic
_symmetry_Int_Tables_number 14
_symmetry_space_group_name_Hall '-P 2yn'
_symmetry_space_group_name_H-M 'P 1 21/n 1'
_audit_creation_method 'Jana2006 Version : 24/09/2013'
_cell_angle_alpha 90
_cell_angle_beta 99.9097(11)
_cell_angle_gamma 90
_cell_formula_units_Z 4
_cell_length_a 7.8872(3)
_cell_length_b 16.2499(6)
_cell_length_c 20.4084(8)
_cell_measurement_reflns_used 9962
_cell_measurement_temperature 100
_cell_measurement_theta_max 30.2
_cell_measurement_theta_min 2.4
_cell_volume 2576.64(17)
_diffrn_ambient_temperature 100
_diffrn_measured_fraction_theta_full 0.98
_diffrn_measured_fraction_theta_max 0.98
_diffrn_measurement_device 'four-circle diffractometer'
_diffrn_measurement_device_type 'Bruker KAPPA APEX II CCD'
_diffrn_measurement_method '\w- and \f-scans'
_diffrn_radiation_monochromator graphite
_diffrn_radiation_probe x-ray
_diffrn_radiation_source 'X-ray tube'
_diffrn_radiation_type 'Mo K\a'
_diffrn_radiation_wavelength 0.71073
_diffrn_reflns_av_R_equivalents 0.0291
_diffrn_reflns_av_unetI/netI 0.0246
_diffrn_reflns_limit_h_max 11
_diffrn_reflns_limit_h_min -10
_diffrn_reflns_limit_k_max 22
_diffrn_reflns_limit_k_min -22
_diffrn_reflns_limit_l_max 28
_diffrn_reflns_limit_l_min -28
_diffrn_reflns_number 33609
_diffrn_reflns_theta_full 30.22
_diffrn_reflns_theta_max 30.26
_diffrn_reflns_theta_min 1.61
_exptl_absorpt_coefficient_mu 0.598
_exptl_absorpt_correction_T_max 0.93
_exptl_absorpt_correction_T_min 0.83
_exptl_absorpt_correction_type multi-scan
_exptl_absorpt_process_details SADABS
_exptl_crystal_colour 'translucent yellow'
_exptl_crystal_density_diffrn 1.3362
_exptl_crystal_description rod
_exptl_crystal_F_000 1096
_exptl_crystal_size_max 0.75
_exptl_crystal_size_mid 0.26
_exptl_crystal_size_min 0.12
_refine_diff_density_max 0.38
_refine_diff_density_min -0.39
_refine_ls_extinction_method none
_refine_ls_goodness_of_fit_gt 2.00
_refine_ls_goodness_of_fit_ref 1.86
_refine_ls_hydrogen_treatment mixed
_refine_ls_number_constraints 136
_refine_ls_number_parameters 297
_refine_ls_number_reflns 7515
_refine_ls_number_restraints 0
_refine_ls_R_factor_all 0.0421
_refine_ls_R_factor_gt 0.0306
_refine_ls_shift/su_max 0.0199
_refine_ls_shift/su_mean 0.0020
_refine_ls_structure_factor_coef F
_refine_ls_weighting_details w=1/(\s^2^(F)+0.0001F^2^)
_refine_ls_weighting_scheme sigma
_refine_ls_wR_factor_gt 0.0373
_refine_ls_wR_factor_ref 0.0384
_reflns_number_gt 6142
_reflns_number_total 7515
_reflns_threshold_expression I>3\s(I)
_cod_data_source_file om5b00940_si_002.cif
_cod_data_source_block Cr_PNP-iPr_(CO)3
_cod_depositor_comments
;
The following automatic conversions were performed:

'_diffrn_radiation_probe' value 'X-ray' changed to 'x-ray' according
to
/usr/data/users/saulius/crontab/automatic-downloads/rss-feeds/ACS/lib/dictionaries/cif_core.dic
dictionary named 'cif_core.dic' version 2.4.2 from 2011-04-26.

Automatic conversion script
Id: cif_fix_values 4268 2015-11-12 08:31:59Z antanas 

 Adding full bibliography for 4086389--4086391.cif.
;
_cod_original_sg_symbol_Hall '-P 2yabc'
_cod_original_formula_sum 'C22 H36 Cr1 N4 O3 P2'
_cod_database_code 4086390

loop_
_symmetry_equiv_pos_site_id
_symmetry_equiv_pos_as_xyz
1 x,y,z
2 -x+1/2,y+1/2,-z+1/2
3 -x,-y,-z
4 x+1/2,-y+1/2,z+1/2

loop_
_atom_site_label
_atom_site_type_symbol
_atom_site_fract_x
_atom_site_fract_y
_atom_site_fract_z
_atom_site_adp_type
_atom_site_U_iso_or_equiv
_atom_site_site_symmetry_multiplicity
_atom_site_occupancy
_atom_site_calc_flag
Cr1 Cr 0.46124(3) 0.356823(13) 0.248075(10) Uani 0.00846(6) 4 1 d
P1 P 0.53705(4) 0.33015(2) 0.146628(16) Uani 0.00990(9) 4 1 d
P2 P 0.31904(4) 0.41163(2) 0.325947(16) Uani 0.00971(9) 4 1 d
O1 O 0.77210(13) 0.46740(7) 0.27882(5) Uani 0.0211(3) 4 1 d
O2 O 0.70509(16) 0.25136(8) 0.33999(6) Uani 0.0326(4) 4 1 d
O3 O 0.24598(14) 0.20274(7) 0.24848(5) Uani 0.0217(3) 4 1 d
N1 N 0.28623(14) 0.43675(7) 0.18652(5) Uani 0.0088(3) 4 1 d
N2 N 0.41992(15) 0.40233(8) 0.09750(6) Uani 0.0135(3) 4 1 d
N3 N 0.16459(16) 0.47008(8) 0.27836(6) Uani 0.0131(3) 4 1 d
N4 N 0.60739(18) 0.59518(9) 0.05348(7) Uani 0.0266(4) 4 1 d
C1 C 0.29357(17) 0.44598(8) 0.12078(6) Uani 0.0106(4) 4 1 d
C2 C 0.18177(17) 0.49783(9) 0.07915(7) Uani 0.0145(4) 4 1 d
C3 C 0.06141(18) 0.54199(9) 0.10633(7) Uani 0.0153(4) 4 1 d
C4 C 0.05215(17) 0.53454(9) 0.17312(7) Uani 0.0131(4) 4 1 d
C5 C 0.16652(16) 0.48105(8) 0.21163(6) Uani 0.0103(4) 4 1 d
C6 C 0.75847(17) 0.35440(9) 0.13424(7) Uani 0.0136(4) 4 1 d
C7 C 0.7894(2) 0.34905(11) 0.06248(7) Uani 0.0248(5) 4 1 d
C8 C 0.89459(18) 0.30481(10) 0.18040(7) Uani 0.0194(4) 4 1 d
C9 C 0.4817(2) 0.23424(9) 0.09811(7) Uani 0.0195(4) 4 1 d
C10 C 0.2879(2) 0.22829(11) 0.07322(8) Uani 0.0281(5) 4 1 d
C11 C 0.5477(2) 0.15806(10) 0.13886(10) Uani 0.0315(6) 4 1 d
C12 C 0.42129(18) 0.48468(9) 0.39039(6) Uani 0.0134(4) 4 1 d
C13 C 0.47274(19) 0.56477(9) 0.36003(8) Uani 0.0201(4) 4 1 d
C14 C 0.57865(19) 0.44488(10) 0.43345(7) Uani 0.0216(5) 4 1 d
C15 C 0.18455(18) 0.34488(9) 0.37019(7) Uani 0.0161(4) 4 1 d
C16 C 0.0735(2) 0.38952(11) 0.41374(8) Uani 0.0248(5) 4 1 d
C17 C 0.2876(2) 0.27564(10) 0.40961(8) Uani 0.0245(5) 4 1 d
C18 C 0.64524(18) 0.42954(9) 0.26507(6) Uani 0.0130(4) 4 1 d
C19 C 0.60942(19) 0.29183(9) 0.30298(7) Uani 0.0167(4) 4 1 d
C20 C 0.31831(18) 0.26421(9) 0.24433(7) Uani 0.0136(4) 4 1 d
C21 C 0.57582(18) 0.60316(9) 0.10532(7) Uani 0.0171(4) 4 1 d
C22 C 0.5329(2) 0.61303(10) 0.17149(7) Uani 0.0233(5) 4 1 d
H1c2 H 0.188489 0.502637 0.032786 Uiso 0.0174 4 1 d
H1c3 H -0.016456 0.578132 0.078665 Uiso 0.0183 4 1 d
H1c4 H -0.03072 0.565352 0.19242 Uiso 0.0157 4 1 d
H1c6 H 0.770742 0.411546 0.146012 Uiso 0.0163 4 1 d
H1c7 H 0.6996 0.377977 0.033834 Uiso 0.0298 4 1 d
H2c7 H 0.89855 0.373422 0.059346 Uiso 0.0298 4 1 d
H3c7 H 0.789351 0.292381 0.049181 Uiso 0.0298 4 1 d
H1c8 H 0.866161 0.303593 0.224275 Uiso 0.0233 4 1 d
H2c8 H 0.897765 0.249626 0.163852 Uiso 0.0233 4 1 d
H3c8 H 1.005243 0.33009 0.182029 Uiso 0.0233 4 1 d
H1c9 H 0.538055 0.236322 0.060027 Uiso 0.0234 4 1 d
H1c10 H 0.253707 0.269762 0.040079 Uiso 0.0337 4 1 d
H2c10 H 0.260612 0.174881 0.054185 Uiso 0.0337 4 1 d
H3c10 H 0.227662 0.236485 0.109762 Uiso 0.0337 4 1 d
H1c11 H 0.670171 0.162055 0.152452 Uiso 0.0378 4 1 d
H2c11 H 0.493674 0.154773 0.177483 Uiso 0.0378 4 1 d
H3c11 H 0.520713 0.109616 0.112187 Uiso 0.0378 4 1 d
H1c12 H 0.337822 0.497993 0.417862 Uiso 0.0161 4 1 d
H1c13 H 0.373083 0.589363 0.333652 Uiso 0.0242 4 1 d
H2c13 H 0.520556 0.601939 0.394921 Uiso 0.0242 4 1 d
H3c13 H 0.556945 0.553405 0.332416 Uiso 0.0242 4 1 d
H1c14 H 0.541867 0.399925 0.458115 Uiso 0.0259 4 1 d
H2c14 H 0.655561 0.424826 0.405394 Uiso 0.0259 4 1 d
H3c14 H 0.636941 0.485013 0.463769 Uiso 0.0259 4 1 d
H1c15 H 0.104793 0.321285 0.334257 Uiso 0.0194 4 1 d
H1c16 H 0.011989 0.43359 0.388851 Uiso 0.0297 4 1 d
H2c16 H -0.00695 0.351464 0.427246 Uiso 0.0297 4 1 d
H3c16 H 0.146057 0.411472 0.452406 Uiso 0.0297 4 1 d
H1c17 H 0.352507 0.246643 0.381239 Uiso 0.0294 4 1 d
H2c17 H 0.364781 0.298691 0.446562 Uiso 0.0294 4 1 d
H3c17 H 0.21002 0.238221 0.425735 Uiso 0.0294 4 1 d
H1c22 H 0.541739 0.560805 0.193818 Uiso 0.028 4 1 d
H2c22 H 0.611279 0.651335 0.196507 Uiso 0.028 4 1 d
H3c22 H 0.417426 0.633438 0.167769 Uiso 0.028 4 1 d
H1n3 H 0.091(2) 0.4891(10) 0.2920(8) Uiso 0.017(5) 4 1 d
H1n2 H 0.421(2) 0.4065(10) 0.0566(8) Uiso 0.018(4) 4 1 d

loop_
_atom_site_aniso_label
_atom_site_aniso_type_symbol
_atom_site_aniso_U_11
_atom_site_aniso_U_22
_atom_site_aniso_U_33
_atom_site_aniso_U_12
_atom_site_aniso_U_13
_atom_site_aniso_U_23
Cr1 Cr 0.00806(10) 0.00919(10) 0.00805(9) 0.00118(8) 0.00114(7) 0.00037(8)
P1 P 0.00891(16) 0.01068(16) 0.01041(15) -0.00089(13) 0.00250(12) -0.00156(12)
P2 P 0.00873(16) 0.01226(16) 0.00812(15) 0.00122(13) 0.00139(12) 0.00076(12)
O1 O 0.0119(5) 0.0259(6) 0.0256(6) -0.0040(4) 0.0036(4) -0.0094(5)
O2 O 0.0336(7) 0.0364(7) 0.0264(6) 0.0224(6) 0.0012(5) 0.0090(5)
O3 O 0.0277(6) 0.0159(5) 0.0225(5) -0.0063(5) 0.0071(4) 0.0008(4)
N1 N 0.0077(5) 0.0094(5) 0.0092(5) -0.0015(4) 0.0013(4) 0.0006(4)
N2 N 0.0134(6) 0.0192(6) 0.0087(5) 0.0027(5) 0.0039(4) 0.0010(4)
N3 N 0.0092(6) 0.0207(6) 0.0103(5) 0.0067(5) 0.0037(4) 0.0011(4)
N4 N 0.0258(7) 0.0366(8) 0.0178(6) -0.0042(6) 0.0052(5) -0.0028(6)
C1 C 0.0087(6) 0.0125(6) 0.0104(6) -0.0028(5) 0.0014(5) -0.0003(5)
C2 C 0.0133(7) 0.0178(7) 0.0114(6) -0.0009(5) -0.0003(5) 0.0043(5)
C3 C 0.0122(6) 0.0153(7) 0.0169(6) 0.0005(5) -0.0014(5) 0.0055(5)
C4 C 0.0088(6) 0.0146(7) 0.0154(6) 0.0016(5) 0.0011(5) 0.0012(5)
C5 C 0.0072(6) 0.0118(6) 0.0116(6) -0.0013(5) 0.0010(5) 0.0001(5)
C6 C 0.0102(6) 0.0159(7) 0.0153(6) -0.0021(5) 0.0039(5) -0.0031(5)
C7 C 0.0160(7) 0.0423(10) 0.0184(7) -0.0088(7) 0.0091(6) -0.0040(7)
C8 C 0.0121(7) 0.0230(8) 0.0232(7) 0.0010(6) 0.0032(6) -0.0030(6)
C9 C 0.0224(8) 0.0187(7) 0.0204(7) -0.0092(6) 0.0121(6) -0.0105(6)
C10 C 0.0301(9) 0.0311(9) 0.0216(8) -0.0169(8) 0.0004(7) -0.0052(7)
C11 C 0.0255(9) 0.0134(8) 0.0580(12) -0.0017(7) 0.0145(8) -0.0100(7)
C12 C 0.0124(6) 0.0173(7) 0.0112(6) 0.0013(5) 0.0037(5) -0.0035(5)
C13 C 0.0206(8) 0.0168(7) 0.0233(7) -0.0009(6) 0.0048(6) -0.0043(6)
C14 C 0.0199(8) 0.0260(8) 0.0162(7) 0.0018(6) -0.0048(6) -0.0026(6)
C15 C 0.0154(7) 0.0214(8) 0.0121(6) -0.0033(6) 0.0039(5) 0.0017(5)
C16 C 0.0208(8) 0.0362(10) 0.0203(7) -0.0053(7) 0.0117(6) -0.0011(7)
C17 C 0.0315(9) 0.0234(8) 0.0192(7) -0.0033(7) 0.0059(6) 0.0093(6)
C18 C 0.0122(6) 0.0156(7) 0.0114(6) 0.0037(5) 0.0028(5) -0.0026(5)
C19 C 0.0171(7) 0.0180(7) 0.0153(6) 0.0053(6) 0.0035(5) -0.0002(5)
C20 C 0.0152(7) 0.0155(7) 0.0103(6) 0.0019(5) 0.0033(5) -0.0004(5)
C21 C 0.0144(7) 0.0177(7) 0.0190(7) -0.0021(6) 0.0021(5) 0.0010(5)
C22 C 0.0289(9) 0.0252(8) 0.0182(7) -0.0047(7) 0.0105(6) -0.0025(6)

loop_
_atom_type_symbol
_atom_type_scat_dispersion_real
_atom_type_scat_dispersion_imag
_atom_type_scat_source
C 0.0033 0.0016 'International Tables Vol C tables 4.2.6.8 and 6.1.1.1'
H 0.0000 0.0000 'International Tables Vol C tables 4.2.6.8 and 6.1.1.1'
Cr 0.3209 0.6236 'International Tables Vol C tables 4.2.6.8 and 6.1.1.1'
N 0.0061 0.0033 'International Tables Vol C tables 4.2.6.8 and 6.1.1.1'
O 0.0106 0.0060 'International Tables Vol C tables 4.2.6.8 and 6.1.1.1'
P 0.1023 0.0942 'International Tables Vol C tables 4.2.6.8 and 6.1.1.1'

loop_
_geom_angle_atom_site_label_1
_geom_angle_atom_site_label_2
_geom_angle_atom_site_label_3
_geom_angle
P1 Cr1 P2 160.039(15)
P1 Cr1 C18 88.40(4)
P1 Cr1 C19 101.97(5)
P1 Cr1 C20 93.43(4)
P2 Cr1 C18 94.80(5)
P2 Cr1 C19 97.99(5)
P2 Cr1 C20 88.71(5)
C18 Cr1 C19 81.68(6)
C18 Cr1 C20 164.53(6)
C19 Cr1 C20 82.92(6)
Cr1 P1 N2 101.63(4)
Cr1 P1 C6 118.83(4)
Cr1 P1 C9 124.47(5)
N2 P1 C6 101.63(6)
N2 P1 C9 102.10(6)
C6 P1 C9 104.28(7)
Cr1 P2 N3 102.07(4)
Cr1 P2 C12 122.68(5)
Cr1 P2 C15 120.13(5)
N3 P2 C12 103.18(6)
N3 P2 C15 100.95(6)
C12 P2 C15 104.17(6)
C1 N1 C5 117.69(11)
P1 N2 C1 120.21(9)
P1 N2 H1n2 122.8(11)
C1 N2 H1n2 115.9(11)
P2 N3 C5 120.40(10)
P2 N3 H1n3 122.6(12)
C5 N3 H1n3 116.9(12)
N1 C1 N2 116.16(11)
N1 C1 C2 122.44(13)
N2 C1 C2 121.39(12)
C1 C2 C3 118.36(13)
C1 C2 H1c2 120.82
C3 C2 H1c2 120.82
C2 C3 C4 120.49(12)
C2 C3 H1c3 119.76
C4 C3 H1c3 119.76
C3 C4 C5 118.14(13)
C3 C4 H1c4 120.93
C5 C4 H1c4 120.93
N1 C5 N3 115.61(11)
N1 C5 C4 122.88(12)
N3 C5 C4 121.50(13)
P1 C6 C7 115.41(9)
P1 C6 C8 112.49(10)
P1 C6 H1c6 103.23
C7 C6 C8 110.45(12)
C7 C6 H1c6 105.61
C8 C6 H1c6 108.99
C6 C7 H1c7 109.47
C6 C7 H2c7 109.47
C6 C7 H3c7 109.47
H1c7 C7 H2c7 109.47
H1c7 C7 H3c7 109.47
H2c7 C7 H3c7 109.47
C6 C8 H1c8 109.47
C6 C8 H2c8 109.47
C6 C8 H3c8 109.47
H1c8 C8 H2c8 109.47
H1c8 C8 H3c8 109.47
H2c8 C8 H3c8 109.47
P1 C9 C10 111.10(11)
P1 C9 C11 111.22(10)
P1 C9 H1c9 107.63
C10 C9 C11 110.88(13)
C10 C9 H1c9 107.99
C11 C9 H1c9 107.86
C9 C10 H1c10 109.47
C9 C10 H2c10 109.47
C9 C10 H3c10 109.47
H1c10 C10 H2c10 109.47
H1c10 C10 H3c10 109.47
H2c10 C10 H3c10 109.47
C9 C11 H1c11 109.47
C9 C11 H2c11 109.47
C9 C11 H3c11 109.47
H1c11 C11 H2c11 109.47
H1c11 C11 H3c11 109.47
H2c11 C11 H3c11 109.47
P2 C12 C13 111.86(9)
P2 C12 C14 110.32(10)
P2 C12 H1c12 107.52
C13 C12 C14 110.27(12)
C13 C12 H1c12 107.57
C14 C12 H1c12 109.2
C12 C13 H1c13 109.47
C12 C13 H2c13 109.47
C12 C13 H3c13 109.47
H1c13 C13 H2c13 109.47
H1c13 C13 H3c13 109.47
H2c13 C13 H3c13 109.47
C12 C14 H1c14 109.47
C12 C14 H2c14 109.47
C12 C14 H3c14 109.47
H1c14 C14 H2c14 109.47
H1c14 C14 H3c14 109.47
H2c14 C14 H3c14 109.47
P2 C15 C16 115.88(11)
P2 C15 C17 112.86(11)
P2 C15 H1c15 102.48
C16 C15 C17 110.31(12)
C16 C15 H1c15 105.5
C17 C15 H1c15 109.06
C15 C16 H1c16 109.47
C15 C16 H2c16 109.47
C15 C16 H3c16 109.47
H1c16 C16 H2c16 109.47
H1c16 C16 H3c16 109.47
H2c16 C16 H3c16 109.47
C15 C17 H1c17 109.47
C15 C17 H2c17 109.47
C15 C17 H3c17 109.47
H1c17 C17 H2c17 109.47
H1c17 C17 H3c17 109.47
H2c17 C17 H3c17 109.47
Cr1 C18 O1 172.07(12)
Cr1 C19 O2 178.05(13)
Cr1 C20 O3 171.10(11)
N4 C21 C22 179.21(16)
C21 C22 H1c22 109.47
C21 C22 H2c22 109.47
C21 C22 H3c22 109.47
H1c22 C22 H2c22 109.47
H1c22 C22 H3c22 109.47
H2c22 C22 H3c22 109.47

loop_
_geom_bond_atom_site_label_1
_geom_bond_atom_site_label_2
_geom_bond_distance
Cr1 N1 2.1386(11)
Cr1 P1 2.2930(4)
Cr1 P2 2.2782(4)
Cr1 C18 1.8573(14)
Cr1 C19 1.8127(14)
Cr1 C20 1.8740(14)
P1 N2 1.7076(12)
P1 C6 1.8496(14)
P1 C9 1.8578(15)
P2 N3 1.7095(12)
P2 C12 1.8504(13)
P2 C15 1.8565(15)
O1 C18 1.1669(17)
O2 C19 1.1732(18)
O3 C20 1.1606(18)
N1 C1 1.3610(17)
N1 C5 1.3561(18)
N2 C1 1.3729(19)
N2 H1n2 0.839(17)
N3 C5 1.3760(17)
N3 H1n3 0.752(18)
N4 C21 1.135(2)
C1 C2 1.3970(18)
C2 C3 1.380(2)
C2 H1c2 0.96
C3 C4 1.383(2)
C3 H1c3 0.96
C4 C5 1.3939(18)
C4 H1c4 0.96
C6 C7 1.528(2)
C6 C8 1.5302(19)
C6 H1c6 0.96
C7 H1c7 0.96
C7 H2c7 0.96
C7 H3c7 0.96
C8 H1c8 0.96
C8 H2c8 0.96
C8 H3c8 0.96
C9 C10 1.529(2)
C9 C11 1.532(2)
C9 H1c9 0.96
C10 H1c10 0.96
C10 H2c10 0.96
C10 H3c10 0.96
C11 H1c11 0.96
C11 H2c11 0.96
C11 H3c11 0.96
C12 C13 1.526(2)
C12 C14 1.5347(19)
C12 H1c12 0.96
C13 H1c13 0.96
C13 H2c13 0.96
C13 H3c13 0.96
C14 H1c14 0.96
C14 H2c14 0.96
C14 H3c14 0.96
C15 C16 1.533(2)
C15 C17 1.532(2)
C15 H1c15 0.96
C16 H1c16 0.96
C16 H2c16 0.96
C16 H3c16 0.96
C17 H1c17 0.96
C17 H2c17 0.96
C17 H3c17 0.96
C21 C22 1.456(2)
C22 H1c22 0.96
C22 H2c22 0.96
C22 H3c22 0.96

loop_
_geom_hbond_atom_site_label_D
_geom_hbond_atom_site_label_H
_geom_hbond_atom_site_label_A
_geom_hbond_site_symmetry_A
_geom_hbond_distance_DH
_geom_hbond_distance_HA
_geom_hbond_distance_DA
_geom_hbond_angle_DHA
C22 H2c22 O2 2_655 0.96 2.38 3.089(2) 130.33
N2 H1n2 N4 3_665 0.839(17) 2.219(17) 3.0517(18) 171.6(15)
